data_7160648
loop_
_publ_author_name
'Murthi, Nandha Kumar'
'Nulakani, Naga Venkateswara Rao'
'Akbar Ali, Mohamad'
'Kundu, Tanay'
'Gopinath, Pushparathinam'

_publ_section_title
;
 Regioselective (3 + 2) cycloaddition reactions of zerumbone: synthesis of
 isoxazolines and spiro-pyrrolizidino-oxindoles, conformational diversity
 and theoretical insights.
;
_journal_issue 35
_journal_name_full 'Organic &amp; biomolecular chemistry'
_journal_page_first 7956
_journal_page_last 7961
_journal_paper_doi 10.1039/d5ob00840a
_journal_volume 23
_journal_year 2025
_chemical_formula_moiety 'C22 H27 N O2'
_chemical_formula_sum 'C22 H27 N O2'
_chemical_formula_weight 337.45
_space_group_crystal_system monoclinic
_space_group_IT_number 14
_space_group_name_Hall '-P 2yn'
_space_group_name_H-M_alt 'P 1 21/n 1'
_symmetry_Int_Tables_number 14
_audit_creation_date 2024-05-02
_audit_creation_method
;
Olex2 1.5
(compiled 2023.08.24 svn.re1ec1418 for OlexSys, GUI svn.r6817)
;
_audit_update_record
;
2024-06-14 deposited with the CCDC.	2025-07-22 downloaded from the CCDC.
;
_cell_angle_alpha 90
_cell_angle_beta 109.576(1)
_cell_angle_gamma 90
_cell_formula_units_Z 4
_cell_length_a 8.6648(3)
_cell_length_b 21.5471(7)
_cell_length_c 10.7458(3)
_cell_measurement_reflns_used 9960
_cell_measurement_temperature 296(2)
_cell_measurement_theta_max 28.27
_cell_measurement_theta_min 2.63
_cell_volume 1890.29(10)
_computing_cell_refinement 'SAINT V8.40E (?, 2016)'
_computing_data_reduction 'SAINT V8.40E (?, 2016)'
_computing_molecular_graphics 'Olex2 1.5 (Dolomanov et al., 2009)'
_computing_publication_material 'Olex2 1.5 (Dolomanov et al., 2009)'
_computing_structure_refinement 'olex2.refine 1.5 (Bourhis et al., 2015)'
_diffrn_ambient_temperature 296.15
_diffrn_measured_fraction_theta_full 1.0000
_diffrn_measured_fraction_theta_max 0.9979
_diffrn_measurement_device_type 'Bruker APEX-II CCD'
_diffrn_measurement_method '\f and \w scans'
_diffrn_radiation_type 'Mo K\a'
_diffrn_radiation_wavelength 0.71073
_diffrn_reflns_av_R_equivalents 0.0632
_diffrn_reflns_av_unetI/netI 0.0310
_diffrn_reflns_Laue_measured_fraction_full 1.0000
_diffrn_reflns_Laue_measured_fraction_max 0.9979
_diffrn_reflns_limit_h_max 11
_diffrn_reflns_limit_h_min -11
_diffrn_reflns_limit_k_max 28
_diffrn_reflns_limit_k_min -28
_diffrn_reflns_limit_l_max 14
_diffrn_reflns_limit_l_min -14
_diffrn_reflns_number 49003
_diffrn_reflns_point_group_measured_fraction_full 1.0000
_diffrn_reflns_point_group_measured_fraction_max 0.9979
_diffrn_reflns_theta_full 25.2417
_diffrn_reflns_theta_max 28.31
_diffrn_reflns_theta_min 1.89
_diffrn_source_current 1.4
_diffrn_source_power 0.07
_diffrn_source_voltage 50.0
_diffrn_standards_number 0
_exptl_absorpt_coefficient_mu 0.075
_exptl_absorpt_correction_T_max 0.987
_exptl_absorpt_correction_T_min 0.980
_exptl_absorpt_correction_type multi-scan
_exptl_absorpt_process_details
;
SADABS-2016/2 (Bruker,2016/2) was used for absorption correction.
wR2(int) was 0.0904 before and 0.0644 after correction.
The Ratio of minimum to maximum transmission is 0.9315.
The \l/2 correction factor is Not present.
;
_exptl_crystal_colour colourless
_exptl_crystal_colour_primary colourless
_exptl_crystal_density_diffrn 1.186
_exptl_crystal_description block
_exptl_crystal_F_000 728
_exptl_crystal_size_max 0.36
_exptl_crystal_size_mid 0.22
_exptl_crystal_size_min 0.18
_refine_diff_density_max 0.3063
_refine_diff_density_min -0.2244
_refine_diff_density_rms 0.0589
_refine_ls_d_res_high 0.7494
_refine_ls_d_res_low 10.7736
_refine_ls_goodness_of_fit_ref 1.0835
_refine_ls_hydrogen_treatment mixed
_refine_ls_matrix_type full
_refine_ls_number_constraints 39
_refine_ls_number_parameters 241
_refine_ls_number_reflns 4703
_refine_ls_number_restraints 0
_refine_ls_restrained_S_all 1.0835
_refine_ls_R_factor_all 0.0854
_refine_ls_R_factor_gt 0.0673
_refine_ls_shift/su_max -0.0007
_refine_ls_shift/su_mean 0.0001
_refine_ls_structure_factor_coef Fsqd
_refine_ls_weighting_details 'w=1/[\s^2^(Fo^2^)+(0.0400P)^2^+1.0885P] where P=(Fo^2^+2Fc^2^)/3'
_refine_ls_weighting_scheme calc
_refine_ls_wR_factor_gt 0.1397
_refine_ls_wR_factor_ref 0.1504
_reflns_Friedel_coverage 0.0
_reflns_limit_h_max 7
_reflns_limit_h_min -11
_reflns_limit_k_max 28
_reflns_limit_k_min 0
_reflns_limit_l_max 14
_reflns_limit_l_min -6
_reflns_number_gt 3727
_reflns_number_total 4715
_reflns_threshold_expression I>=2u(I)
_cod_data_source_file d5ob00840a2.cif
_cod_data_source_block zr
_cod_depositor_comments 'Adding full bibliography for 7160645--7160648.cif.'
_cod_original_sg_symbol_H-M 'P 21/n'
_cod_database_code 7160648
_olex2_refinement_description
;
1. Fixed Uiso
 At 1.2 times of:
  All C(H) groups, All C(H,H) groups
 At 1.5 times of:
  All C(H,H,H) groups
2.a Ternary CH refined with riding coordinates:
 C6(H6), C7(H7)
2.b Secondary CH2 refined with riding coordinates:
 C4(H4a,H4b), C13(H13a,H13b), C14(H14a,H14b)
2.c Aromatic/amide H refined with riding coordinates:
 C3(H3), C10(H10), C11(H11), C12(H12), C15(H15), C21(H21), C22(H22)
2.d Idealised Me refined as rotating group:
 C17(H17a,H17b,H17c), C19(H19a,H19b,H19c), C20(H20a,H20b,H20c)
;
_olex2_submission_special_instructions 'No special instructions were received'

loop_
_space_group_symop_id
_space_group_symop_operation_xyz
1 x,y,z
2 -x+1/2,y+1/2,-z+1/2
3 -x,-y,-z
4 x-1/2,-y-1/2,z-1/2

loop_
_atom_site_label
_atom_site_type_symbol
_atom_site_fract_x
_atom_site_fract_y
_atom_site_fract_z
_atom_site_U_iso_or_equiv
_atom_site_adp_type
_atom_site_occupancy
_atom_site_refinement_flags_posn
O1 O 0.85258(18) 0.24863(8) 0.37471(16) 0.0643(5) Uani 1.000000 .
O2 O 0.65535(18) 0.25030(7) 0.58492(13) 0.0531(4) Uani 1.000000 .
N1 N 0.6158(2) 0.19187(8) 0.52547(16) 0.0475(4) Uani 1.000000 .
C1 C 0.5942(5) 0.47878(14) 0.2842(3) 0.0746(8) Uani 1.000000 .
C2 C 0.4536(3) 0.43547(8) 0.2227(2) 0.0459(5) Uani 1.000000 .
C3 C 0.3834(2) 0.40032(9) 0.2899(2) 0.0459(5) Uani 1.000000 .
H3 H 0.2985(2) 0.37485(9) 0.2401(2) 0.0551(5) Uiso 1.000000 R
C4 C 0.4248(3) 0.39687(9) 0.4369(2) 0.0515(5) Uani 1.000000 .
H4a H 0.5245(3) 0.42051(9) 0.4768(2) 0.0619(6) Uiso 1.000000 R
H4b H 0.3384(3) 0.41776(9) 0.4591(2) 0.0619(6) Uiso 1.000000 R
C5 C 0.4496(2) 0.33197(9) 0.50332(18) 0.0410(4) Uani 1.000000 .
C6 C 0.5978(2) 0.29883(8) 0.48469(17) 0.0374(4) Uani 1.000000 .
H6 H 0.6860(2) 0.32918(8) 0.49719(17) 0.0449(5) Uiso 1.000000 R
C7 C 0.5737(2) 0.26315(8) 0.35443(16) 0.0337(4) Uani 1.000000 .
H7 H 0.4719(2) 0.27498(8) 0.28485(16) 0.0404(4) Uiso 1.000000 R
C8 C 0.5680(2) 0.19747(8) 0.40037(17) 0.0367(4) Uani 1.000000 .
C9 C 0.5175(2) 0.14271(8) 0.3151(2) 0.0426(4) Uani 1.000000 .
C10 C 0.5194(3) 0.14296(10) 0.1871(2) 0.0573(6) Uani 1.000000 .
H10 H 0.5500(3) 0.17874(10) 0.1528(2) 0.0688(7) Uiso 1.000000 R
C11 C 0.4761(4) 0.09021(13) 0.1094(3) 0.0792(8) Uani 1.000000 .
H11 H 0.4784(4) 0.09080(13) 0.0235(3) 0.0950(10) Uiso 1.000000 R
C12 C 0.4300(4) 0.03746(13) 0.1576(4) 0.0872(9) Uani 1.000000 .
H12 H 0.4023(4) 0.00210(13) 0.1052(4) 0.1047(11) Uiso 1.000000 R
C13 C 0.4045(3) 0.42915(9) 0.0746(2) 0.0525(5) Uani 1.000000 .
H13a H 0.2986(3) 0.40892(9) 0.0411(2) 0.0630(6) Uiso 1.000000 R
H13b H 0.3939(3) 0.47014(9) 0.0353(2) 0.0630(6) Uiso 1.000000 R
C14 C 0.5307(3) 0.39127(10) 0.0334(2) 0.0545(5) Uani 1.000000 .
H14a H 0.4844(3) 0.37843(10) -0.0582(2) 0.0655(7) Uiso 1.000000 R
H14b H 0.6279(3) 0.41593(10) 0.0436(2) 0.0655(7) Uiso 1.000000 R
C15 C 0.5726(3) 0.33593(8) 0.12214(17) 0.0430(4) Uani 1.000000 .
H15 H 0.4874(3) 0.30824(8) 0.11401(17) 0.0516(5) Uiso 1.000000 R
C16 C 0.7161(2) 0.32128(8) 0.21124(17) 0.0387(4) Uani 1.000000 .
C17 C 0.8769(3) 0.35070(12) 0.2201(3) 0.0630(6) Uani 1.000000 .
H17a H 0.8593(4) 0.3810(6) 0.1513(11) 0.0945(9) Uiso 1.000000 GR
H17b H 0.9233(11) 0.3705(7) 0.3045(7) 0.0945(9) Uiso 1.000000 GR
H17c H 0.9507(8) 0.31935(17) 0.2103(18) 0.0945(9) Uiso 1.000000 GR
C18 C 0.7248(2) 0.27405(8) 0.31275(18) 0.0387(4) Uani 1.000000 .
C19 C 0.4903(3) 0.34383(11) 0.6522(2) 0.0591(6) Uani 1.000000 .
H19a H 0.4047(10) 0.3682(7) 0.6662(2) 0.0887(9) Uiso 1.000000 GR
H19b H 0.499(2) 0.30489(11) 0.6975(3) 0.0887(9) Uiso 1.000000 GR
H19c H 0.5923(11) 0.3658(7) 0.6857(4) 0.0887(9) Uiso 1.000000 GR
C20 C 0.2938(2) 0.29267(11) 0.4535(2) 0.0532(5) Uani 1.000000 .
H20a H 0.3130(6) 0.2531(3) 0.4969(11) 0.0798(8) Uiso 1.000000 GR
H20b H 0.2063(5) 0.3135(4) 0.4724(14) 0.0798(8) Uiso 1.000000 GR
H20c H 0.2645(11) 0.2867(6) 0.3599(3) 0.0798(8) Uiso 1.000000 GR
C21 C 0.4248(4) 0.03674(12) 0.2833(4) 0.0874(9) Uani 1.000000 .
H21 H 0.3917(4) 0.00093(12) 0.3157(4) 0.1049(11) Uiso 1.000000 R
C22 C 0.4682(3) 0.08886(11) 0.3629(3) 0.0654(6) Uani 1.000000 .
H22 H 0.4645(3) 0.08789(11) 0.4484(3) 0.0784(8) Uiso 1.000000 R
H1a H 0.624(4) 0.4824(15) 0.373(3) 0.105(11) Uiso 1.000000 .
H1b H 0.559(5) 0.519(2) 0.252(4) 0.144(15) Uiso 1.000000 .
H1c H 0.686(5) 0.4736(19) 0.251(4) 0.155(17) Uiso 1.000000 .

loop_
_atom_site_aniso_label
_atom_site_aniso_U_11
_atom_site_aniso_U_22
_atom_site_aniso_U_33
_atom_site_aniso_U_12
_atom_site_aniso_U_13
_atom_site_aniso_U_23
O1 0.0424(8) 0.0821(11) 0.0723(10) 0.0199(8) 0.0247(7) 0.0265(9)
O2 0.0648(9) 0.0546(9) 0.0338(7) 0.0181(7) 0.0083(6) 0.0019(6)
N1 0.0553(10) 0.0456(9) 0.0430(9) 0.0129(8) 0.0184(8) 0.0090(7)
C1 0.099(2) 0.0569(16) 0.0664(18) -0.0283(15) 0.0256(16) -0.0155(13)
C2 0.0543(11) 0.0296(9) 0.0505(11) 0.0050(8) 0.0131(9) 0.0013(8)
C3 0.0499(11) 0.0362(9) 0.0485(11) 0.0081(8) 0.0124(9) 0.0032(8)
C4 0.0657(13) 0.0407(10) 0.0523(12) 0.0126(9) 0.0250(10) -0.0022(9)
C5 0.0464(10) 0.0428(10) 0.0378(9) 0.0062(8) 0.0195(8) 0.0005(8)
C6 0.0375(9) 0.0393(9) 0.0354(9) 0.0020(7) 0.0120(7) -0.0001(7)
C7 0.0346(8) 0.0346(8) 0.0316(8) 0.0044(7) 0.0107(7) 0.0023(7)
C8 0.0351(9) 0.0373(9) 0.0399(9) 0.0063(7) 0.0154(7) 0.0064(7)
C9 0.0378(9) 0.0359(9) 0.0522(11) 0.0033(7) 0.0127(8) 0.0024(8)
C10 0.0684(14) 0.0461(11) 0.0555(13) 0.0009(10) 0.0182(11) -0.0056(10)
C11 0.093(2) 0.0656(16) 0.0707(17) 0.0051(15) 0.0159(15) -0.0220(13)
C12 0.0827(19) 0.0515(15) 0.104(2) -0.0011(13) -0.0002(17) -0.0247(15)
C13 0.0605(13) 0.0398(10) 0.0485(11) -0.0011(9) 0.0068(9) 0.0148(9)
C14 0.0758(15) 0.0488(11) 0.0372(10) -0.0033(10) 0.0166(10) 0.0084(9)
C15 0.0602(12) 0.0366(9) 0.0337(9) -0.0054(8) 0.0177(8) -0.0021(7)
C16 0.0472(10) 0.0375(9) 0.0379(9) -0.0015(8) 0.0229(8) -0.0043(7)
C17 0.0570(13) 0.0687(15) 0.0748(16) -0.0061(11) 0.0373(12) 0.0068(12)
C18 0.0397(9) 0.0394(9) 0.0399(9) 0.0042(8) 0.0173(8) -0.0009(7)
C19 0.0763(16) 0.0641(14) 0.0441(11) 0.0096(12) 0.0296(11) -0.0036(10)
C20 0.0425(11) 0.0631(13) 0.0601(13) 0.0049(9) 0.0251(10) 0.0064(10)
C21 0.0820(19) 0.0451(14) 0.121(3) -0.0182(13) 0.0162(18) 0.0023(15)
C22 0.0668(15) 0.0522(13) 0.0755(16) -0.0115(11) 0.0217(12) 0.0057(12)

loop_
_atom_type_symbol
_atom_type_scat_dispersion_real
_atom_type_scat_dispersion_imag
_atom_type_scat_Cromer_Mann_a1
_atom_type_scat_Cromer_Mann_a2
_atom_type_scat_Cromer_Mann_a3
_atom_type_scat_Cromer_Mann_a4
_atom_type_scat_Cromer_Mann_b1
_atom_type_scat_Cromer_Mann_b2
_atom_type_scat_Cromer_Mann_b3
_atom_type_scat_Cromer_Mann_b4
_atom_type_scat_Cromer_Mann_c
_atom_type_scat_source
_atom_type_scat_dispersion_source
C 0.00313 0.00162 2.31000 1.02000 1.58860 0.86500 20.84390 10.20750 0.56870 51.65120 0.21560 'International Tables Volume C Table 6.1.1.4 (pp. 500-502)' 'Brennan, Cowan, Rev. Sci. Instrum., 1992, 63, 850'
H 0.00000 0.00000 0.49300 0.32291 0.14019 0.04081 10.51090 26.12570 3.14236 57.79970 0.00304 'International Tables Volume C Table 6.1.1.4 (pp. 500-502)' 'Brennan, Cowan, Rev. Sci. Instrum., 1992, 63, 850'
N 0.00612 0.00332 12.21260 3.13220 2.01250 1.16630 0.00570 9.89330 28.99750 0.58260 -11.52900 'International Tables Volume C Table 6.1.1.4 (pp. 500-502)' 'Brennan, Cowan, Rev. Sci. Instrum., 1992, 63, 850'
O 0.01085 0.00610 3.04850 2.28680 1.54630 0.86700 13.27710 5.70110 0.32390 32.90890 0.25080 'International Tables Volume C Table 6.1.1.4 (pp. 500-502)' 'Brennan, Cowan, Rev. Sci. Instrum., 1992, 63, 850'

loop_
_geom_angle_atom_site_label_1
_geom_angle_atom_site_label_2
_geom_angle_atom_site_label_3
_geom_angle
_geom_angle_site_symmetry_1
_geom_angle_site_symmetry_3
_geom_angle_publ_flag
C6 O2 N1 109.59(13) . . ?
C8 N1 O2 109.85(15) . . ?
H1a C1 C2 115(2) . . ?
H1b C1 C2 107(2) . . ?
H1b C1 H1a 104(3) . . ?
H1c C1 C2 114(2) . . ?
H1c C1 H1a 114(3) . . ?
H1c C1 H1b 100(3) . . ?
C3 C2 C1 124.6(2) . . ?
C13 C2 C1 114.9(2) . . ?
C13 C2 C3 120.26(18) . . ?
H3 C3 C2 116.20(12) . . ?
C4 C3 C2 127.6(2) . . ?
C4 C3 H3 116.20(12) . . ?
H4a C4 C3 107.69(12) . . ?
H4b C4 C3 107.69(11) . . ?
H4b C4 H4a 107.1 . . ?
C5 C4 C3 118.47(16) . . ?
C5 C4 H4a 107.69(11) . . ?
C5 C4 H4b 107.69(10) . . ?
C6 C5 C4 110.54(15) . . ?
C19 C5 C4 106.06(16) . . ?
C19 C5 C6 107.56(16) . . ?
C20 C5 C4 111.58(17) . . ?
C20 C5 C6 111.97(16) . . ?
C20 C5 C19 108.86(17) . . ?
C5 C6 O2 109.20(14) . . ?
H6 C6 O2 108.55(9) . . ?
H6 C6 C5 108.55(10) . . ?
C7 C6 O2 102.71(13) . . ?
C7 C6 C5 118.81(14) . . ?
C7 C6 H6 108.55(9) . . ?
H7 C7 C6 112.02(9) . . ?
C8 C7 C6 100.35(13) . . ?
C8 C7 H7 112.02(9) . . ?
C18 C7 C6 108.50(14) . . ?
C18 C7 H7 112.02(9) . . ?
C18 C7 C8 111.34(14) . . ?
C7 C8 N1 113.63(16) . . ?
C9 C8 N1 120.43(17) . . ?
C9 C8 C7 125.93(16) . . ?
C10 C9 C8 121.19(18) . . ?
C22 C9 C8 120.23(19) . . ?
C22 C9 C10 118.6(2) . . ?
H10 C10 C9 119.82(12) . . ?
C11 C10 C9 120.4(2) . . ?
C11 C10 H10 119.82(17) . . ?
H11 C11 C10 119.66(17) . . ?
C12 C11 C10 120.7(3) . . ?
C12 C11 H11 119.66(18) . . ?
H12 C12 C11 120.14(18) . . ?
C21 C12 C11 119.7(3) . . ?
C21 C12 H12 120.14(16) . . ?
H13a C13 C2 109.22(12) . . ?
H13b C13 C2 109.22(10) . . ?
H13b C13 H13a 107.9 . . ?
C14 C13 C2 111.95(16) . . ?
C14 C13 H13a 109.22(12) . . ?
C14 C13 H13b 109.22(10) . . ?
H14a C14 C13 110.45(11) . . ?
H14b C14 C13 110.45(12) . . ?
H14b C14 H14a 108.6 . . ?
C15 C14 C13 106.42(16) . . ?
C15 C14 H14a 110.45(11) . . ?
C15 C14 H14b 110.45(12) . . ?
H15 C15 C14 115.91(12) . . ?
C16 C15 C14 128.17(19) . . ?
C16 C15 H15 115.91(11) . . ?
C17 C16 C15 124.69(18) . . ?
C18 C16 C15 120.01(17) . . ?
C18 C16 C17 115.28(17) . . ?
H17a C17 C16 109.5 . . ?
H17b C17 C16 109.5 . . ?
H17b C17 H17a 109.5 . . ?
H17c C17 C16 109.5 . . ?
H17c C17 H17a 109.5 . . ?
H17c C17 H17b 109.5 . . ?
C7 C18 O1 118.71(16) . . ?
C16 C18 O1 121.86(17) . . ?
C16 C18 C7 118.90(15) . . ?
H19a C19 C5 109.5 . . ?
H19b C19 C5 109.5 . . ?
H19b C19 H19a 109.5 . . ?
H19c C19 C5 109.5 . . ?
H19c C19 H19a 109.5 . . ?
H19c C19 H19b 109.5 . . ?
H20a C20 C5 109.5 . . ?
H20b C20 C5 109.5 . . ?
H20b C20 H20a 109.5 . . ?
H20c C20 C5 109.5 . . ?
H20c C20 H20a 109.5 . . ?
H20c C20 H20b 109.5 . . ?
H21 C21 C12 119.70(16) . . ?
C22 C21 C12 120.6(3) . . ?
C22 C21 H21 119.70(18) . . ?
C21 C22 C9 120.1(3) . . ?
H22 C22 C9 119.97(14) . . ?
H22 C22 C21 119.97(18) . . ?

loop_
_geom_bond_atom_site_label_1
_geom_bond_atom_site_label_2
_geom_bond_distance
_geom_bond_site_symmetry_2
_geom_bond_publ_flag
O1 C18 1.214(2) . ?
O2 N1 1.401(2) . ?
O2 C6 1.464(2) . ?
N1 C8 1.273(2) . ?
C1 C2 1.501(3) . ?
C1 H1a 0.90(3) . ?
C1 H1b 0.95(4) . ?
C1 H1c 0.98(5) . ?
C2 C3 1.327(3) . ?
C2 C13 1.510(3) . ?
C3 H3 0.9300 . ?
C3 C4 1.499(3) . ?
C4 H4a 0.9700 . ?
C4 H4b 0.9700 . ?
C4 C5 1.552(3) . ?
C5 C6 1.540(2) . ?
C5 C19 1.540(3) . ?
C5 C20 1.530(3) . ?
C6 H6 0.9800 . ?
C6 C7 1.549(2) . ?
C7 H7 0.9800 . ?
C7 C8 1.505(2) . ?
C7 C18 1.538(2) . ?
C8 C9 1.468(3) . ?
C9 C10 1.382(3) . ?
C9 C22 1.393(3) . ?
C10 H10 0.9300 . ?
C10 C11 1.385(3) . ?
C11 H11 0.9300 . ?
C11 C12 1.363(4) . ?
C12 H12 0.9300 . ?
C12 C21 1.367(5) . ?
C13 H13a 0.9700 . ?
C13 H13b 0.9700 . ?
C13 C14 1.544(3) . ?
C14 H14a 0.9700 . ?
C14 H14b 0.9700 . ?
C14 C15 1.494(3) . ?
C15 H15 0.9300 . ?
C15 C16 1.329(3) . ?
C16 C17 1.504(3) . ?
C16 C18 1.475(2) . ?
C17 H17a 0.9600 . ?
C17 H17b 0.9600 . ?
C17 H17c 0.9600 . ?
C19 H19a 0.9600 . ?
C19 H19b 0.9600 . ?
C19 H19c 0.9600 . ?
C20 H20a 0.9600 . ?
C20 H20b 0.9600 . ?
C20 H20c 0.9600 . ?
C21 H21 0.9300 . ?
C21 C22 1.385(4) . ?
C22 H22 0.9300 . ?

loop_
_geom_torsion_atom_site_label_1
_geom_torsion_atom_site_label_2
_geom_torsion_atom_site_label_3
_geom_torsion_atom_site_label_4
_geom_torsion
_geom_torsion_site_symmetry_1
_geom_torsion_site_symmetry_2
_geom_torsion_site_symmetry_3
_geom_torsion_site_symmetry_4
_geom_torsion_publ_flag
O1 C18 C7 C6 72.78(19) . . . . ?
O1 C18 C7 C8 -36.7(2) . . . . ?
O1 C18 C16 C15 162.00(19) . . . . ?
O1 C18 C16 C17 -19.3(2) . . . . ?
O2 N1 C8 C7 2.02(17) . . . . ?
O2 N1 C8 C9 -179.32(14) . . . . ?
O2 C6 C5 C4 159.33(15) . . . . ?
O2 C6 C5 C19 43.96(17) . . . . ?
O2 C6 C5 C20 -75.60(16) . . . . ?
O2 C6 C7 C8 18.10(14) . . . . ?
O2 C6 C7 C18 -98.72(14) . . . . ?
N1 C8 C7 C6 -13.27(16) . . . . ?
N1 C8 C7 C18 101.42(17) . . . . ?
N1 C8 C9 C10 -157.56(19) . . . . ?
N1 C8 C9 C22 21.7(2) . . . . ?
C1 C2 C3 C4 1.2(3) . . . . ?
C1 C2 C13 C14 72.7(2) . . . . ?
C2 C3 C4 C5 -130.9(2) . . . . ?
C2 C13 C14 C15 45.00(18) . . . . ?
C3 C4 C5 C6 63.7(2) . . . . ?
C3 C4 C5 C19 180.0(2) . . . . ?
C3 C4 C5 C20 -61.6(2) . . . . ?
C4 C5 C6 C7 -83.45(16) . . . . ?
C5 C6 C7 C8 -102.49(17) . . . . ?
C5 C6 C7 C18 140.69(16) . . . . ?
C6 C7 C8 C9 168.17(13) . . . . ?
C6 C7 C18 C16 -99.04(14) . . . . ?
C7 C8 C9 C10 20.9(2) . . . . ?
C7 C8 C9 C22 -159.8(2) . . . . ?
C7 C18 C16 C15 -26.45(19) . . . . ?
C7 C18 C16 C17 152.27(17) . . . . ?
C8 C9 C10 C11 178.0(2) . . . . ?
C8 C9 C22 C21 -178.3(2) . . . . ?
C9 C10 C11 C12 0.4(3) . . . . ?
C9 C22 C21 C12 0.1(3) . . . . ?
C10 C11 C12 C21 0.7(3) . . . . ?
C11 C12 C21 C22 -1.0(3) . . . . ?
C13 C14 C15 C16 -115.65(18) . . . . ?
C14 C15 C16 C17 -14.4(3) . . . . ?
C14 C15 C16 C18 164.21(19) . . . . ?
